data_7045841
loop_
_publ_author_name
'Molter, Anja'
'Kathrein, Stefanie'
'Kircher, Brigitte'
'Mohr, Fabian'

_publ_section_title
;
 Anti-tumour active gold(i), palladium(ii) and ruthenium(ii) complexes
 with thio- and selenoureato ligands: a comparative study.
;
_journal_issue 14
_journal_name_full 'Dalton transactions (Cambridge, England : 2003)'
_journal_page_first 5055
_journal_page_last 5064
_journal_paper_doi 10.1039/C7DT04180B
_journal_volume 47
_journal_year 2018
_chemical_formula_moiety 'C40 H43 N3 O3 P Ru S, F6 P'
_chemical_formula_sum 'C40 H43 F6 N3 O3 P2 Ru S'
_chemical_formula_weight 922.84
_space_group_crystal_system monoclinic
_space_group_IT_number 14
_space_group_name_Hall '-P 2ybc'
_space_group_name_H-M_alt 'P 1 21/c 1'
_symmetry_space_group_name_Hall '-P 2ybc'
_symmetry_space_group_name_H-M 'P 1 21/c 1'
_atom_sites_solution_hydrogens geom
_atom_sites_solution_primary heavy
_audit_creation_date 2018-03-05
_audit_creation_method
;
Olex2 1.2
(compiled 2017.08.10 svn.r3461 for OlexSys, GUI svn.r5381)
;
_audit_update_record
;
2018-03-05 deposited with the CCDC.
2018-03-12 downloaded from the CCDC.
;
_cell_angle_alpha 90
_cell_angle_beta 95.3320(16)
_cell_angle_gamma 90
_cell_formula_units_Z 4
_cell_length_a 12.0576(2)
_cell_length_b 22.1214(4)
_cell_length_c 15.1116(3)
_cell_measurement_reflns_used 11498
_cell_measurement_temperature 150
_cell_measurement_theta_max 29.4565
_cell_measurement_theta_min 2.7563
_cell_volume 4013.29(13)
_computing_cell_refinement
;
CrysAlisPro, Oxford Diffraction Ltd.,
Version 1.171.33.34d (release 27-02-2009 CrysAlis171 .NET)
(compiled Feb 27 2009,15:38:38)
;
_computing_data_collection
;
CrysAlisPro, Oxford Diffraction Ltd.,
Version 1.171.33.34d (release 27-02-2009 CrysAlis171 .NET)
(compiled Feb 27 2009,15:38:38)
;
_computing_data_reduction
;
CrysAlisPro, Oxford Diffraction Ltd.,
Version 1.171.33.34d (release 27-02-2009 CrysAlis171 .NET)
(compiled Feb 27 2009,15:38:38)
;
_computing_molecular_graphics 'Olex2 (Dolomanov et al., 2009)'
_computing_publication_material 'Olex2 (Dolomanov et al., 2009)'
_computing_structure_refinement 'ShelXL (Sheldrick, 2015)'
_computing_structure_solution 'ShelXS (Sheldrick, 2008)'
_diffrn_ambient_temperature 150.0
_diffrn_detector_area_resol_mean 16.2705
_diffrn_measured_fraction_theta_full 0.996
_diffrn_measured_fraction_theta_max 0.827
_diffrn_measurement_details
;
#__ type_ start__ end____ width___ exp.time_
  1 omega   -1.00   60.00   1.0000    3.1900
omega____ theta____ kappa____ phi______ frames
    -       17.9787   77.0000 -120.0000 61

#__ type_ start__ end____ width___ exp.time_
  2 omega  -92.00   32.00   1.0000    3.1900
omega____ theta____ kappa____ phi______ frames
    -      -19.6975    0.0000  -60.0000 124

#__ type_ start__ end____ width___ exp.time_
  3 omega  -96.00  -32.00   1.0000    3.1900
omega____ theta____ kappa____ phi______ frames
    -      -19.6975  179.0000 -120.0000 64
;
_diffrn_measurement_device_type 'Goniometer Xcalibur, detector: Eos (Gemini ultra Mo)'
_diffrn_measurement_method '\w scans'
_diffrn_orient_matrix_UB_11 0.0521728436
_diffrn_orient_matrix_UB_12 0.0132239821
_diffrn_orient_matrix_UB_13 0.0143690946
_diffrn_orient_matrix_UB_21 -0.0119625142
_diffrn_orient_matrix_UB_22 0.0245065166
_diffrn_orient_matrix_UB_23 -0.0296247405
_diffrn_orient_matrix_UB_31 -0.0250245192
_diffrn_orient_matrix_UB_32 0.0159028755
_diffrn_orient_matrix_UB_33 0.0337134091
_diffrn_radiation_monochromator graphite
_diffrn_radiation_type MoK\a
_diffrn_radiation_wavelength 0.71073
_diffrn_reflns_av_R_equivalents 0.0227
_diffrn_reflns_av_unetI/netI 0.0401
_diffrn_reflns_Laue_measured_fraction_full 0.996
_diffrn_reflns_Laue_measured_fraction_max 0.827
_diffrn_reflns_limit_h_max 16
_diffrn_reflns_limit_h_min -16
_diffrn_reflns_limit_k_max 25
_diffrn_reflns_limit_k_min -30
_diffrn_reflns_limit_l_max 20
_diffrn_reflns_limit_l_min -20
_diffrn_reflns_number 19528
_diffrn_reflns_point_group_measured_fraction_full 0.996
_diffrn_reflns_point_group_measured_fraction_max 0.827
_diffrn_reflns_theta_full 25.050
_diffrn_reflns_theta_max 29.523
_diffrn_reflns_theta_min 2.860
_diffrn_source 'Enhance (Mo) X-ray Source'
_exptl_absorpt_coefficient_mu 0.592
_exptl_absorpt_correction_T_max 1.00000
_exptl_absorpt_correction_T_min 0.77863
_exptl_absorpt_correction_type multi-scan
_exptl_absorpt_process_details
;
CrysAlisPro, Oxford Diffraction Ltd.,
Version 1.171.33.34d (release 27-02-2009 CrysAlis171 .NET)
(compiled Feb 27 2009,15:38:38)
Empirical absorption correction using spherical harmonics,
 implemented in SCALE3 ABSPACK scaling algorithm.
;
_exptl_crystal_colour orange
_exptl_crystal_colour_primary orange
_exptl_crystal_density_diffrn 1.527
_exptl_crystal_density_method 'not measured'
_exptl_crystal_description block
_exptl_crystal_F_000 1888
_exptl_crystal_size_max 0.26
_exptl_crystal_size_mid 0.26
_exptl_crystal_size_min 0.13
_refine_diff_density_max 1.164
_refine_diff_density_min -0.646
_refine_diff_density_rms 0.074
_refine_ls_extinction_method none
_refine_ls_goodness_of_fit_ref 1.085
_refine_ls_hydrogen_treatment constr
_refine_ls_matrix_type full
_refine_ls_number_parameters 510
_refine_ls_number_reflns 9263
_refine_ls_number_restraints 0
_refine_ls_restrained_S_all 1.085
_refine_ls_R_factor_all 0.0500
_refine_ls_R_factor_gt 0.0357
_refine_ls_shift/su_max 0.002
_refine_ls_shift/su_mean 0.000
_refine_ls_structure_factor_coef Fsqd
_refine_ls_weighting_details 'w=1/[\s^2^(Fo^2^)+(0.0518P)^2^] where P=(Fo^2^+2Fc^2^)/3'
_refine_ls_weighting_scheme calc
_refine_ls_wR_factor_gt 0.0916
_refine_ls_wR_factor_ref 0.0947
_reflns_Friedel_coverage 0.000
_reflns_number_gt 7229
_reflns_number_total 9263
_reflns_threshold_expression 'I > 2\s(I)'
_cod_data_source_file c7dt04180b2.cif
_cod_data_source_block ams204
_cod_depositor_comments 'Adding full bibliography for 7045840--7045844.cif.'
_cod_original_cell_volume 4013.28(12)
_cod_database_code 7045841
_shelx_shelxl_version_number 2018/1
_shelx_space_group_comment
;
The symmetry employed for this shelxl refinement is uniquely defined
by the following loop, which should always be used as a source of
symmetry information in preference to the above space-group names.
They are only intended as comments.
;
_reflns_odcompleteness_completeness 99.37
_reflns_odcompleteness_iscentric 1
_reflns_odcompleteness_theta 26.32
_olex2_refinement_description
;
1. Fixed Uiso
 At 1.2 times of:
  All C(H) groups, All C(H,H) groups
 At 1.5 times of:
  All C(H,H,H) groups
2.a Ternary CH refined with riding coordinates:
 C20(H20)
2.b Secondary CH2 refined with riding coordinates:
 C9(H9A,H9B), C11(H11A,H11B)
2.c Aromatic/amide H refined with riding coordinates:
 C51(H51), C41(H41), C18(H18), C35(H35), C15(H15), C4(H4), C31(H31), C45(H45),
 C55(H55), C16(H16), C44(H44), C19(H19), C43(H43), C33(H33), C3(H3), C34(H34),
 C53(H53), C52(H52), C6(H6), C54(H54), C42(H42), C7(H7), C32(H32)
2.d Idealised Me refined as rotating group:
 C6CA(H6CA,H6CB,H6CC), C13(H13A,H13B,H13C), C12(H12A,H12B,H12C), C21(H21A,H21B,
 H21C), C10(H10A,H10B,H10C)
;
_olex2_date_sample_data_collection 2009-08-06
_olex2_submission_special_instructions 'No special instructions were received'

loop_
_space_group_symop_operation_xyz
'x, y, z'
'-x, y+1/2, -z+1/2'
'-x, -y, -z'
'x, -y-1/2, z-1/2'

loop_
_atom_site_label
_atom_site_type_symbol
_atom_site_fract_x
_atom_site_fract_y
_atom_site_fract_z
_atom_site_U_iso_or_equiv
_atom_site_adp_type
_atom_site_occupancy
_atom_site_site_symmetry_order
_atom_site_calc_flag
_atom_site_refinement_flags_posn
Ru1 Ru 0.31280(2) 0.88264(2) 0.70881(2) 0.01727(6) Uani 1 1 d .
S1 S 0.13106(5) 0.91231(3) 0.65660(4) 0.02055(13) Uani 1 1 d .
P2 P 0.61926(6) 0.66147(3) 0.84882(5) 0.03105(17) Uani 1 1 d .
O1 O 0.25910(14) 0.79556(7) 0.72111(11) 0.0236(4) Uani 1 1 d .
F4 F 0.57346(18) 0.60739(8) 0.78535(13) 0.0584(6) Uani 1 1 d .
F5 F 0.66669(15) 0.71552(8) 0.91090(12) 0.0478(5) Uani 1 1 d .
N1 N -0.05369(17) 0.85742(10) 0.59550(14) 0.0247(5) Uani 1 1 d .
N2 N 0.07396(17) 0.79031(9) 0.65450(13) 0.0228(4) Uani 1 1 d .
C9 C -0.1309(2) 0.80699(13) 0.57254(18) 0.0303(6) Uani 1 1 d .
H9A H -0.087226 0.769462 0.567274 0.036 Uiso 1 1 calc R
H9B H -0.171863 0.815117 0.513918 0.036 Uiso 1 1 calc R
C8 C 0.0488(2) 0.84868(11) 0.63556(15) 0.0196(5) Uani 1 1 d .
C1 C 0.1695(2) 0.76933(11) 0.69068(15) 0.0206(5) Uani 1 1 d .
C2 C 0.1781(2) 0.70209(11) 0.69663(16) 0.0239(5) Uani 1 1 d .
C11 C -0.0931(2) 0.91675(12) 0.56193(19) 0.0324(6) Uani 1 1 d .
H11A H -0.060058 0.948839 0.601735 0.039 Uiso 1 1 calc R
H11B H -0.175105 0.918863 0.562305 0.039 Uiso 1 1 calc R
P1 P 0.25488(5) 0.89556(3) 0.85181(4) 0.01901(14) Uani 1 1 d .
C17 C 0.3684(2) 0.91847(12) 0.57850(16) 0.0230(5) Uani 1 1 d .
C50 C 0.3630(2) 0.87442(12) 0.93886(16) 0.0222(5) Uani 1 1 d .
C14 C 0.5035(2) 0.88692(12) 0.73962(17) 0.0247(5) Uani 1 1 d .
C30 C 0.13177(19) 0.85070(11) 0.87177(15) 0.0206(5) Uani 1 1 d .
C51 C 0.4063(2) 0.81592(12) 0.93924(17) 0.0261(6) Uani 1 1 d .
H51 H 0.378465 0.787749 0.895196 0.031 Uiso 1 1 calc R
C41 C 0.1662(2) 0.97939(13) 0.96360(17) 0.0291(6) Uani 1 1 d .
H41 H 0.151872 0.945369 0.999159 0.035 Uiso 1 1 calc R
C18 C 0.3882(2) 0.96117(11) 0.64928(16) 0.0225(5) Uani 1 1 d .
H18 H 0.356915 1.000525 0.643122 0.027 Uiso 1 1 calc R
C40 C 0.2137(2) 0.97138(11) 0.88356(16) 0.0220(5) Uani 1 1 d .
C35 C 0.0276(2) 0.87563(12) 0.84753(16) 0.0240(5) Uani 1 1 d .
H35 H 0.022253 0.915973 0.826014 0.029 Uiso 1 1 calc R
C15 C 0.4749(2) 0.84470(12) 0.67248(18) 0.0278(6) Uani 1 1 d .
H15 H 0.499654 0.804140 0.680656 0.033 Uiso 1 1 calc R
C4 C 0.2940(2) 0.61355(12) 0.71081(18) 0.0320(6) Uani 1 1 d .
H4 H 0.365582 0.595221 0.716015 0.038 Uiso 1 1 calc R
C31 C 0.1373(2) 0.79165(13) 0.90459(19) 0.0328(6) Uani 1 1 d .
H31 H 0.207518 0.774037 0.923104 0.039 Uiso 1 1 calc R
C45 C 0.2315(2) 1.02147(12) 0.83188(17) 0.0258(6) Uani 1 1 d .
H45 H 0.262156 1.016443 0.776653 0.031 Uiso 1 1 calc R
C55 C 0.4093(2) 0.91595(13) 1.00097(17) 0.0305(6) Uani 1 1 d .
H55 H 0.382121 0.956261 1.000729 0.037 Uiso 1 1 calc R
C16 C 0.4099(2) 0.86049(12) 0.59219(17) 0.0275(6) Uani 1 1 d .
H16 H 0.394851 0.830757 0.547313 0.033 Uiso 1 1 calc R
C44 C 0.2051(2) 1.07890(12) 0.85999(18) 0.0320(6) Uani 1 1 d .
H44 H 0.218187 1.113055 0.824278 0.038 Uiso 1 1 calc R
F1 F 0.5024(2) 0.66805(15) 0.8830(2) 0.1126(12) Uani 1 1 d .
C19 C 0.4539(2) 0.94538(12) 0.72840(16) 0.0236(5) Uani 1 1 d .
H19 H 0.465277 0.974231 0.774933 0.028 Uiso 1 1 calc R
C5 C 0.1991(3) 0.57937(12) 0.70744(17) 0.0326(6) Uani 1 1 d .
C43 C 0.1599(2) 1.08647(13) 0.93990(19) 0.0350(7) Uani 1 1 d .
H43 H 0.142376 1.125822 0.959596 0.042 Uiso 1 1 calc R
C33 C -0.0622(2) 0.78335(14) 0.88506(19) 0.0372(7) Uani 1 1 d .
H33 H -0.127992 0.760224 0.888682 0.045 Uiso 1 1 calc R
C3 C 0.2822(2) 0.67529(12) 0.70641(17) 0.0285(6) Uani 1 1 d .
H3 H 0.346834 0.700068 0.710158 0.034 Uiso 1 1 calc R
F2 F 0.6541(3) 0.61547(11) 0.92468(19) 0.1221(13) Uani 1 1 d .
C20 C 0.2975(2) 0.93720(14) 0.49480(17) 0.0320(6) Uani 1 1 d .
H20 H 0.234573 0.962098 0.513582 0.038 Uiso 1 1 calc R
C34 C -0.0685(2) 0.84248(13) 0.85433(17) 0.0290(6) Uani 1 1 d .
H34 H -0.139093 0.860263 0.837881 0.035 Uiso 1 1 calc R
C6CA C 0.2465(3) 0.88332(16) 0.44212(19) 0.0466(9) Uani 1 1 d .
H6CA H 0.305693 0.860106 0.417553 0.070 Uiso 1 1 calc GR
H6CB H 0.193848 0.897969 0.393526 0.070 Uiso 1 1 calc GR
H6CC H 0.207239 0.857383 0.481536 0.070 Uiso 1 1 calc GR
N3 N 0.2104(3) 0.51293(12) 0.71420(17) 0.0481(7) Uani 1 1 d .
O2 O 0.3019(2) 0.49117(11) 0.7034(2) 0.0752(9) Uani 1 1 d .
O3 O 0.1301(2) 0.48391(10) 0.73103(18) 0.0674(8) Uani 1 1 d .
C53 C 0.5346(2) 0.84041(15) 1.06577(19) 0.0393(7) Uani 1 1 d .
H53 H 0.592135 0.828713 1.109685 0.047 Uiso 1 1 calc R
C13 C 0.5838(2) 0.87072(14) 0.81803(19) 0.0349(7) Uani 1 1 d .
H13A H 0.575358 0.827871 0.832435 0.052 Uiso 1 1 calc GR
H13B H 0.568268 0.895457 0.869255 0.052 Uiso 1 1 calc GR
H13C H 0.660125 0.878273 0.803562 0.052 Uiso 1 1 calc GR
C52 C 0.4899(2) 0.79869(14) 1.00364(19) 0.0332(6) Uani 1 1 d .
H52 H 0.516556 0.758260 1.005249 0.040 Uiso 1 1 calc R
C6 C 0.0933(3) 0.60377(13) 0.6997(2) 0.0427(8) Uani 1 1 d .
H6 H 0.029352 0.578641 0.699183 0.051 Uiso 1 1 calc R
F2AA F 0.7379(2) 0.65487(16) 0.8165(2) 0.1297(14) Uani 1 1 d .
C54 C 0.4953(2) 0.89847(15) 1.06325(19) 0.0390(7) Uani 1 1 d .
H54 H 0.527322 0.927258 1.104733 0.047 Uiso 1 1 calc R
F3 F 0.5859(3) 0.70689(10) 0.77309(16) 0.1126(12) Uani 1 1 d .
C12 C -0.0620(3) 0.92773(14) 0.46836(19) 0.0415(7) Uani 1 1 d .
H12A H -0.092560 0.895242 0.429263 0.062 Uiso 1 1 calc GR
H12B H 0.019251 0.928441 0.468582 0.062 Uiso 1 1 calc GR
H12C H -0.092712 0.966594 0.446723 0.062 Uiso 1 1 calc GR
C21 C 0.3656(3) 0.97771(16) 0.43781(19) 0.0437(8) Uani 1 1 d .
H21A H 0.427952 0.954567 0.417892 0.066 Uiso 1 1 calc GR
H21B H 0.394370 1.012423 0.473110 0.066 Uiso 1 1 calc GR
H21C H 0.317918 0.992040 0.385981 0.066 Uiso 1 1 calc GR
C42 C 0.1402(2) 1.03665(13) 0.99096(18) 0.0344(7) Uani 1 1 d .
H42 H 0.108413 1.041866 1.045651 0.041 Uiso 1 1 calc R
C7 C 0.0832(2) 0.66574(13) 0.6928(2) 0.0375(7) Uani 1 1 d .
H7 H 0.011361 0.683729 0.685468 0.045 Uiso 1 1 calc R
C32 C 0.0403(2) 0.75876(14) 0.9101(2) 0.0391(7) Uani 1 1 d .
H32 H 0.044997 0.718416 0.931723 0.047 Uiso 1 1 calc R
C10 C -0.2130(3) 0.79738(19) 0.6397(2) 0.0652(12) Uani 1 1 d .
H10A H -0.269208 0.767937 0.616697 0.098 Uiso 1 1 calc GR
H10B H -0.249415 0.835812 0.651264 0.098 Uiso 1 1 calc GR
H10C H -0.174145 0.782104 0.695029 0.098 Uiso 1 1 calc GR

loop_
_atom_site_aniso_label
_atom_site_aniso_U_11
_atom_site_aniso_U_22
_atom_site_aniso_U_33
_atom_site_aniso_U_23
_atom_site_aniso_U_13
_atom_site_aniso_U_12
Ru1 0.01419(10) 0.01784(10) 0.01974(10) -0.00013(8) 0.00137(7) -0.00199(8)
S1 0.0169(3) 0.0199(3) 0.0245(3) 0.0024(2) 0.0001(2) 0.0009(2)
P2 0.0276(4) 0.0330(4) 0.0311(4) -0.0032(3) -0.0048(3) 0.0015(3)
O1 0.0178(8) 0.0184(9) 0.0338(10) 0.0008(7) -0.0014(7) -0.0015(7)
F4 0.0726(15) 0.0397(11) 0.0584(12) -0.0156(9) -0.0175(11) -0.0035(10)
F5 0.0394(10) 0.0510(11) 0.0504(11) -0.0181(9) -0.0100(8) -0.0023(9)
N1 0.0184(10) 0.0261(11) 0.0289(11) -0.0008(9) -0.0022(9) 0.0009(9)
N2 0.0191(10) 0.0236(11) 0.0251(11) -0.0003(9) -0.0017(9) 0.0004(9)
C9 0.0203(13) 0.0357(16) 0.0333(14) -0.0047(12) -0.0060(11) -0.0031(12)
C8 0.0184(12) 0.0236(13) 0.0171(11) -0.0015(10) 0.0028(9) 0.0007(10)
C1 0.0208(12) 0.0217(12) 0.0195(11) -0.0008(10) 0.0030(10) -0.0003(10)
C2 0.0249(13) 0.0211(13) 0.0249(12) 0.0004(10) -0.0019(10) -0.0024(11)
C11 0.0225(13) 0.0299(15) 0.0430(16) -0.0003(13) -0.0069(12) 0.0088(12)
P1 0.0156(3) 0.0222(3) 0.0191(3) 0.0006(2) 0.0006(2) -0.0015(2)
C17 0.0198(12) 0.0295(14) 0.0209(12) 0.0006(10) 0.0073(10) -0.0026(11)
C50 0.0171(11) 0.0303(14) 0.0191(11) 0.0026(10) 0.0008(9) -0.0024(10)
C14 0.0133(11) 0.0328(14) 0.0287(13) 0.0097(11) 0.0062(10) -0.0038(11)
C30 0.0179(12) 0.0255(13) 0.0189(11) 0.0019(10) 0.0039(9) -0.0033(10)
C51 0.0210(12) 0.0291(14) 0.0288(13) 0.0020(11) 0.0047(11) -0.0024(11)
C41 0.0301(14) 0.0332(15) 0.0243(13) 0.0003(11) 0.0041(11) 0.0036(12)
C18 0.0200(12) 0.0224(13) 0.0260(12) 0.0025(10) 0.0075(10) -0.0027(10)
C40 0.0165(11) 0.0261(13) 0.0232(12) -0.0035(10) 0.0004(10) 0.0007(10)
C35 0.0222(12) 0.0280(14) 0.0221(12) -0.0001(10) 0.0029(10) 0.0009(11)
C15 0.0196(12) 0.0255(14) 0.0400(15) 0.0010(12) 0.0111(11) 0.0025(11)
C4 0.0364(16) 0.0253(14) 0.0343(15) -0.0012(12) 0.0032(12) 0.0074(12)
C31 0.0216(13) 0.0363(16) 0.0409(16) 0.0125(13) 0.0046(12) 0.0006(12)
C45 0.0222(13) 0.0276(14) 0.0279(13) -0.0021(11) 0.0032(11) -0.0018(11)
C55 0.0248(14) 0.0383(16) 0.0276(13) -0.0066(12) -0.0017(11) 0.0029(12)
C16 0.0244(13) 0.0302(14) 0.0294(13) -0.0064(11) 0.0110(11) -0.0009(11)
C44 0.0318(15) 0.0261(14) 0.0379(15) 0.0011(12) 0.0019(12) 0.0006(12)
F1 0.0489(14) 0.150(3) 0.144(3) -0.085(2) 0.0367(16) -0.0370(16)
C19 0.0174(12) 0.0271(14) 0.0269(13) -0.0008(11) 0.0047(10) -0.0083(10)
C5 0.0475(18) 0.0212(14) 0.0266(14) -0.0016(11) -0.0104(13) 0.0003(12)
C43 0.0333(15) 0.0320(16) 0.0393(16) -0.0119(13) 0.0014(13) 0.0067(13)
C33 0.0249(14) 0.0463(18) 0.0409(16) 0.0065(14) 0.0055(13) -0.0138(13)
C3 0.0275(14) 0.0225(13) 0.0359(15) 0.0034(11) 0.0053(12) 0.0000(11)
F2 0.186(3) 0.0630(17) 0.099(2) 0.0281(14) -0.087(2) -0.0240(18)
C20 0.0256(14) 0.0475(17) 0.0233(13) 0.0033(12) 0.0051(11) 0.0012(13)
C34 0.0178(12) 0.0408(17) 0.0285(14) 0.0004(12) 0.0017(11) -0.0001(12)
C6CA 0.0336(16) 0.079(3) 0.0272(15) -0.0076(16) 0.0024(13) -0.0116(17)
N3 0.070(2) 0.0240(13) 0.0444(16) -0.0029(12) -0.0256(14) -0.0041(14)
O2 0.077(2) 0.0305(13) 0.113(2) -0.0100(14) -0.0211(18) 0.0204(13)
O3 0.084(2) 0.0309(13) 0.0827(19) 0.0039(13) -0.0152(16) -0.0194(14)
C53 0.0265(15) 0.063(2) 0.0278(15) 0.0083(14) -0.0036(12) 0.0068(14)
C13 0.0168(12) 0.0459(18) 0.0413(16) 0.0125(14) -0.0012(12) -0.0041(12)
C52 0.0249(14) 0.0356(16) 0.0399(16) 0.0111(13) 0.0084(12) 0.0059(12)
C6 0.0386(17) 0.0270(15) 0.059(2) 0.0028(14) -0.0165(15) -0.0134(13)
F2AA 0.0585(16) 0.166(3) 0.170(3) -0.114(3) 0.0436(19) -0.0155(18)
C54 0.0285(15) 0.056(2) 0.0305(15) -0.0139(14) -0.0076(12) 0.0024(14)
F3 0.208(4) 0.0509(14) 0.0652(15) 0.0156(12) -0.0635(18) -0.0276(18)
C12 0.0409(18) 0.0380(17) 0.0430(17) 0.0090(14) -0.0090(14) 0.0040(14)
C21 0.0410(18) 0.062(2) 0.0288(15) 0.0132(15) 0.0067(13) -0.0014(16)
C42 0.0334(16) 0.0443(18) 0.0257(14) -0.0091(13) 0.0037(12) 0.0071(13)
C7 0.0253(14) 0.0279(15) 0.0565(19) 0.0077(14) -0.0117(13) -0.0038(12)
C32 0.0340(16) 0.0327(16) 0.0511(19) 0.0186(14) 0.0063(14) -0.0082(13)
C10 0.047(2) 0.094(3) 0.056(2) -0.018(2) 0.0126(18) -0.036(2)

loop_
_atom_type_symbol
_atom_type_description
_atom_type_scat_dispersion_real
_atom_type_scat_dispersion_imag
_atom_type_scat_source
C C 0.0033 0.0016 'International Tables Vol C Tables 4.2.6.8 and 6.1.1.4'
H H 0.0000 0.0000 'International Tables Vol C Tables 4.2.6.8 and 6.1.1.4'
F F 0.0171 0.0103 'International Tables Vol C Tables 4.2.6.8 and 6.1.1.4'
N N 0.0061 0.0033 'International Tables Vol C Tables 4.2.6.8 and 6.1.1.4'
S S 0.1246 0.1234 'International Tables Vol C Tables 4.2.6.8 and 6.1.1.4'
Ru Ru -1.2594 0.8363 'International Tables Vol C Tables 4.2.6.8 and 6.1.1.4'
O O 0.0106 0.0060 'International Tables Vol C Tables 4.2.6.8 and 6.1.1.4'
P P 0.1023 0.0942 'International Tables Vol C Tables 4.2.6.8 and 6.1.1.4'

loop_
_geom_angle_atom_site_label_1
_geom_angle_atom_site_label_2
_geom_angle_atom_site_label_3
_geom_angle
O1 Ru1 S1 90.02(5)
O1 Ru1 P1 84.69(5)
O1 Ru1 C17 121.77(8)
O1 Ru1 C14 109.78(8)
O1 Ru1 C18 158.45(8)
O1 Ru1 C15 87.72(8)
O1 Ru1 C16 93.32(8)
O1 Ru1 C19 146.21(8)
P1 Ru1 S1 85.83(2)
C17 Ru1 S1 87.31(7)
C17 Ru1 P1 152.67(7)
C17 Ru1 C14 78.01(9)
C14 Ru1 S1 159.54(7)
C14 Ru1 P1 100.68(7)
C18 Ru1 S1 92.88(7)
C18 Ru1 P1 116.82(6)
C18 Ru1 C17 37.23(9)
C18 Ru1 C14 66.82(9)
C18 Ru1 C15 77.99(9)
C18 Ru1 C16 65.60(9)
C18 Ru1 C19 37.65(9)
C15 Ru1 S1 145.95(7)
C15 Ru1 P1 127.68(7)
C15 Ru1 C17 65.51(9)
C15 Ru1 C14 35.79(9)
C15 Ru1 C16 36.92(10)
C16 Ru1 S1 109.47(7)
C16 Ru1 P1 164.60(7)
C16 Ru1 C17 35.54(9)
C16 Ru1 C14 65.59(10)
C19 Ru1 S1 123.73(7)
C19 Ru1 P1 95.28(7)
C19 Ru1 C17 67.05(9)
C19 Ru1 C14 36.91(9)
C19 Ru1 C15 65.61(9)
C19 Ru1 C16 77.92(9)
C8 S1 Ru1 109.51(9)
F5 P2 F4 178.95(12)
F1 P2 F4 89.80(13)
F1 P2 F5 91.19(12)
F1 P2 F2 90.4(2)
F1 P2 F2AA 178.79(17)
F2 P2 F4 90.41(13)
F2 P2 F5 89.97(12)
F2 P2 F2AA 88.7(2)
F2AA P2 F4 91.01(14)
F2AA P2 F5 88.01(12)
F3 P2 F4 89.47(12)
F3 P2 F5 90.15(12)
F3 P2 F1 90.2(2)
F3 P2 F2 179.4(2)
F3 P2 F2AA 90.7(2)
C1 O1 Ru1 131.36(16)
C8 N1 C9 122.2(2)
C8 N1 C11 122.7(2)
C11 N1 C9 114.7(2)
C1 N2 C8 126.6(2)
N1 C9 H9A 109.0
N1 C9 H9B 109.0
N1 C9 C10 113.0(2)
H9A C9 H9B 107.8
C10 C9 H9A 109.0
C10 C9 H9B 109.0
N1 C8 S1 116.99(19)
N1 C8 N2 114.4(2)
N2 C8 S1 128.62(19)
O1 C1 N2 132.2(2)
O1 C1 C2 112.3(2)
N2 C1 C2 115.5(2)
C3 C2 C1 119.4(2)
C3 C2 C7 119.3(2)
C7 C2 C1 121.3(2)
N1 C11 H11A 109.3
N1 C11 H11B 109.3
N1 C11 C12 111.4(2)
H11A C11 H11B 108.0
C12 C11 H11A 109.3
C12 C11 H11B 109.3
C50 P1 Ru1 112.24(8)
C50 P1 C30 106.11(11)
C50 P1 C40 103.87(12)
C30 P1 Ru1 113.57(8)
C40 P1 Ru1 117.70(8)
C40 P1 C30 102.11(11)
C18 C17 Ru1 68.02(13)
C18 C17 C20 119.0(2)
C16 C17 Ru1 71.37(14)
C16 C17 C18 117.8(2)
C16 C17 C20 123.0(2)
C20 C17 Ru1 128.79(17)
C51 C50 P1 118.87(19)
C55 C50 P1 122.1(2)
C55 C50 C51 118.8(2)
C15 C14 Ru1 69.66(14)
C15 C14 C19 116.5(2)
C15 C14 C13 120.7(2)
C19 C14 Ru1 67.34(14)
C19 C14 C13 122.8(2)
C13 C14 Ru1 135.02(17)
C35 C30 P1 117.89(19)
C35 C30 C31 118.5(2)
C31 C30 P1 123.49(19)
C50 C51 H51 119.8
C52 C51 C50 120.3(3)
C52 C51 H51 119.8
C40 C41 H41 120.0
C42 C41 H41 120.0
C42 C41 C40 120.0(3)
Ru1 C18 H18 126.2
C17 C18 Ru1 74.75(14)
C17 C18 H18 119.7
C19 C18 Ru1 71.26(14)
C19 C18 C17 120.7(2)
C19 C18 H18 119.7
C41 C40 P1 119.2(2)
C45 C40 P1 121.79(18)
C45 C40 C41 119.0(2)
C30 C35 H35 119.6
C34 C35 C30 120.9(2)
C34 C35 H35 119.6
Ru1 C15 H15 126.3
C14 C15 Ru1 74.55(14)
C14 C15 H15 118.9
C14 C15 C16 122.2(2)
C16 C15 Ru1 72.18(14)
C16 C15 H15 118.9
C5 C4 H4 121.1
C5 C4 C3 117.7(3)
C3 C4 H4 121.1
C30 C31 H31 120.0
C32 C31 C30 120.0(3)
C32 C31 H31 120.0
C40 C45 H45 119.7
C40 C45 C44 120.6(2)
C44 C45 H45 119.7
C50 C55 H55 120.0
C54 C55 C50 120.0(3)
C54 C55 H55 120.0
Ru1 C16 H16 128.9
C17 C16 Ru1 73.10(14)
C17 C16 C15 121.1(2)
C17 C16 H16 119.5
C15 C16 Ru1 70.90(14)
C15 C16 H16 119.5
C45 C44 H44 120.0
C43 C44 C45 120.0(3)
C43 C44 H44 120.0
Ru1 C19 H19 125.5
C14 C19 Ru1 75.75(14)
C14 C19 H19 119.4
C18 C19 Ru1 71.09(14)
C18 C19 C14 121.3(2)
C18 C19 H19 119.4
C4 C5 N3 118.4(3)
C4 C5 C6 123.4(3)
C6 C5 N3 118.2(3)
C44 C43 H43 120.2
C42 C43 C44 119.7(3)
C42 C43 H43 120.2
C34 C33 H33 120.5
C32 C33 H33 120.5
C32 C33 C34 119.1(3)
C2 C3 H3 119.3
C4 C3 C2 121.3(3)
C4 C3 H3 119.3
C17 C20 H20 107.3
C17 C20 C6CA 112.9(2)
C17 C20 C21 109.8(2)
C6CA C20 H20 107.3
C6CA C20 C21 111.9(2)
C21 C20 H20 107.3
C35 C34 C33 120.3(3)
C35 C34 H34 119.8
C33 C34 H34 119.8
C20 C6CA H6CA 109.5
C20 C6CA H6CB 109.5
C20 C6CA H6CC 109.5
H6CA C6CA H6CB 109.5
H6CA C6CA H6CC 109.5
H6CB C6CA H6CC 109.5
O2 N3 C5 117.3(3)
O3 N3 C5 118.1(3)
O3 N3 O2 124.5(3)
C52 C53 H53 120.2
C54 C53 H53 120.2
C54 C53 C52 119.5(3)
C14 C13 H13A 109.5
C14 C13 H13B 109.5
C14 C13 H13C 109.5
H13A C13 H13B 109.5
H13A C13 H13C 109.5
H13B C13 H13C 109.5
C51 C52 C53 120.2(3)
C51 C52 H52 119.9
C53 C52 H52 119.9
C5 C6 H6 121.0
C7 C6 C5 118.0(3)
C7 C6 H6 121.0
C55 C54 H54 119.5
C53 C54 C55 121.0(3)
C53 C54 H54 119.5
C11 C12 H12A 109.5
C11 C12 H12B 109.5
C11 C12 H12C 109.5
H12A C12 H12B 109.5
H12A C12 H12C 109.5
H12B C12 H12C 109.5
C20 C21 H21A 109.5
C20 C21 H21B 109.5
C20 C21 H21C 109.5
H21A C21 H21B 109.5
H21A C21 H21C 109.5
H21B C21 H21C 109.5
C41 C42 C43 120.8(2)
C41 C42 H42 119.6
C43 C42 H42 119.6
C2 C7 H7 119.9
C6 C7 C2 120.2(3)
C6 C7 H7 119.9
C31 C32 H32 119.4
C33 C32 C31 121.2(3)
C33 C32 H32 119.4
C9 C10 H10A 109.5
C9 C10 H10B 109.5
C9 C10 H10C 109.5
H10A C10 H10B 109.5
H10A C10 H10C 109.5
H10B C10 H10C 109.5

loop_
_geom_bond_atom_site_label_1
_geom_bond_atom_site_label_2
_geom_bond_distance
Ru1 S1 2.3524(6)
Ru1 O1 2.0463(17)
Ru1 P1 2.3494(6)
Ru1 C17 2.281(2)
Ru1 C14 2.305(2)
Ru1 C18 2.192(2)
Ru1 C15 2.242(2)
Ru1 C16 2.259(2)
Ru1 C19 2.194(2)
S1 C8 1.734(3)
P2 F4 1.5993(19)
P2 F5 1.5929(18)
P2 F1 1.552(2)
P2 F2 1.561(2)
P2 F2AA 1.561(2)
P2 F3 1.548(2)
O1 C1 1.274(3)
N1 C9 1.473(3)
N1 C8 1.339(3)
N1 C11 1.470(3)
N2 C8 1.351(3)
N2 C1 1.313(3)
C9 H9A 0.9900
C9 H9B 0.9900
C9 C10 1.498(4)
C1 C2 1.493(3)
C2 C3 1.384(4)
C2 C7 1.396(4)
C11 H11A 0.9900
C11 H11B 0.9900
C11 C12 1.516(4)
P1 C50 1.825(3)
P1 C30 1.834(2)
P1 C40 1.826(3)
C17 C18 1.430(3)
C17 C16 1.385(4)
C17 C20 1.517(4)
C50 C51 1.395(4)
C50 C55 1.393(4)
C14 C15 1.398(4)
C14 C19 1.428(4)
C14 C13 1.502(4)
C30 C35 1.390(3)
C30 C31 1.397(4)
C51 H51 0.9500
C51 C52 1.388(4)
C41 H41 0.9500
C41 C40 1.397(3)
C41 C42 1.378(4)
C18 H18 0.9500
C18 C19 1.415(3)
C40 C45 1.384(4)
C35 H35 0.9500
C35 C34 1.382(3)
C15 H15 0.9500
C15 C16 1.425(4)
C4 H4 0.9500
C4 C5 1.368(4)
C4 C3 1.374(4)
C31 H31 0.9500
C31 C32 1.386(4)
C45 H45 0.9500
C45 C44 1.386(4)
C55 H55 0.9500
C55 C54 1.389(4)
C16 H16 0.9500
C44 H44 0.9500
C44 C43 1.381(4)
C19 H19 0.9500
C5 N3 1.479(4)
C5 C6 1.380(4)
C43 H43 0.9500
C43 C42 1.378(4)
C33 H33 0.9500
C33 C34 1.388(4)
C33 C32 1.371(4)
C3 H3 0.9500
C20 H20 1.0000
C20 C6CA 1.530(4)
C20 C21 1.533(4)
C34 H34 0.9500
C6CA H6CA 0.9800
C6CA H6CB 0.9800
C6CA H6CC 0.9800
N3 O2 1.228(4)
N3 O3 1.209(4)
C53 H53 0.9500
C53 C52 1.389(4)
C53 C54 1.368(4)
C13 H13A 0.9800
C13 H13B 0.9800
C13 H13C 0.9800
C52 H52 0.9500
C6 H6 0.9500
C6 C7 1.379(4)
C54 H54 0.9500
C12 H12A 0.9800
C12 H12B 0.9800
C12 H12C 0.9800
C21 H21A 0.9800
C21 H21B 0.9800
C21 H21C 0.9800
C42 H42 0.9500
C7 H7 0.9500
C32 H32 0.9500
C10 H10A 0.9800
C10 H10B 0.9800
C10 H10C 0.9800
